data_7223160
loop_
_publ_author_name
'Mermer, Adrian'
'Lis, Tadeusz'
'Starynowicz, Przemyslaw'

_publ_section_title
;
 Charge density distribution and theoretical analysis of low and high
 energy phosphate esters
;
_journal_name_full 'RSC Adv.'
_journal_paper_doi 10.1039/C5RA12605C
_journal_year 2015
_chemical_formula_sum 'C2 H11 N2 O6 P'
_chemical_formula_weight 190.10
_chemical_name_common 'diammonium hydrogen phoshoglycolate'
_chemical_name_systematic
;
 ?
;
_space_group_IT_number 14
_symmetry_cell_setting monoclinic
_symmetry_space_group_name_Hall '-P 2ybc'
_symmetry_space_group_name_H-M 'P 1 21/c 1'
_audit_conform_dict_location ftp://ftp.iucr.org/pub/cif_core.dic
_audit_conform_dict_name cif_core.dic
_audit_conform_dict_version 2.3
_audit_creation_date '05-Dec-12 T13:11:25-00:00'
_audit_creation_method 'XD routine XDCIF'
_audit_update_record
;
2015-05-28 deposited with the CCDC.
2015-11-05 downloaded from the CCDC.
;
_cell_angle_alpha 90
_cell_angle_beta 91.27(3)
_cell_angle_gamma 90
_cell_formula_units_Z 8
_cell_length_a 13.189(4)
_cell_length_b 8.079(3)
_cell_length_c 13.804(4)
_cell_measurement_reflns_used 60184
_cell_measurement_temperature 85(2)
_cell_measurement_theta_max 75.9066
_cell_measurement_theta_min 4.8269
_cell_volume 1470.5(8)
_computing_cell_refinement
;
CrysAlis RED, Oxford Diffraction Ltd.,
Version 1.171.33.55 (release 05-01-2010 CrysAlis171 .NET)
(compiled Jan  5 2010,16:28:46)
;
_computing_data_collection
;
CrysAlis CCD, Oxford Diffraction Ltd.,
Version 1.171.33.55 (release 05-01-2010 CrysAlis171 .NET)
(compiled Jan  5 2010,16:28:46)
;
_computing_data_reduction
;
CrysAlis RED, Oxford Diffraction Ltd.,
Version 1.171.33.55 (release 05-01-2010 CrysAlis171 .NET)
(compiled Jan  5 2010,16:28:46)
;
_computing_molecular_graphics 'Volkov et al, (2006)'
_computing_publication_material 'Volkov et al, (2006)'
_computing_structure_refinement 'Volkov et al, (2006)'
_diffrn_ambient_temperature 85(2)
_diffrn_detector_area_resol_mean 8.1956
_diffrn_measured_fraction_theta_full 0.999
_diffrn_measured_fraction_theta_max 0.931
_diffrn_measurement_device_type 'Xcalibur, Onyx'
_diffrn_measurement_method '\w and \p scans'
_diffrn_radiation_monochromator graphite
_diffrn_radiation_source 'Enhance (Mo) X-ray Source'
_diffrn_radiation_type 'Mo K\a'
_diffrn_radiation_wavelength 0.7107
_diffrn_reflns_av_R_equivalents 0.0243
_diffrn_reflns_av_sigmaI/netI 0.0908
_diffrn_reflns_limit_h_max 35
_diffrn_reflns_limit_h_min -32
_diffrn_reflns_limit_k_max 21
_diffrn_reflns_limit_k_min -20
_diffrn_reflns_limit_l_max 23
_diffrn_reflns_limit_l_min -37
_diffrn_reflns_number 134992
_diffrn_reflns_reduction_process
;
 Scaled and merged with SORTAV
 R.H. Blessing, (1987) Cryst. Rev. 1, 3-58
 R.H. Blessing, (1989) J. Appl. Cryst. 22, 396-397
;
_diffrn_reflns_theta_full 55.00
_diffrn_reflns_theta_max 75.9066
_diffrn_reflns_theta_min 4.8269
_exptl_absorpt_coefficient_mu 0.370
_exptl_absorpt_correction_T_max 0.928
_exptl_absorpt_correction_T_min 0.907
_exptl_absorpt_correction_type analytical
_exptl_absorpt_process_details
;
CrysAlisPro, Agilent Technologies,
Version 1.171.35.19 (release 27-10-2011 CrysAlis171 .NET)
(compiled Oct 27 2011,15:02:11)
Analytical numeric absorption correction using a multifaceted crystal
            model based on expressions derived by R.C. Clark & J.S. Reid.
(Clark, R. C. & Reid, J. S. (1995). Acta Cryst. A51, 887-897)
;
_exptl_crystal_colour colourless
_exptl_crystal_density_diffrn 1.717
_exptl_crystal_density_method 'not measured'
_exptl_crystal_description irregular
_exptl_crystal_F_000 800
_exptl_crystal_size_max 0.3712
_exptl_crystal_size_mid 0.3242
_exptl_crystal_size_min 0.2842
_refine_diff_density_max 0.287
_refine_diff_density_min -0.278
_refine_diff_density_rms 0.047
_refine_ls_extinction_coef 0.147(6)
_refine_ls_extinction_expression
;
        Becker, P.J. & Coppens, P. (1974) Acta Cryst., A30, 129-153.
;
_refine_ls_extinction_method 'Becker-Coppens type 1 Gaussian   isotropic'
_refine_ls_goodness_of_fit_ref 1.47
_refine_ls_matrix_type full
_refine_ls_number_parameters 760
_refine_ls_number_reflns 17039
_refine_ls_number_restraints 0
_refine_ls_R_factor_all 0.033
_refine_ls_R_factor_gt 0.018
_refine_ls_shift/su_max 0.00046
_refine_ls_structure_factor_coef F
_refine_ls_weighting_details
;
        calc w1 = 1/[s^2^(Fo)]
;
_refine_ls_weighting_scheme calc
_refine_ls_wR_factor_ref 0.017
_reflns_number_gt 24953
_reflns_number_total 29301
_reflns_threshold_expression >3sigma(I)
_cod_data_source_file c5ra12605c2.cif
_cod_data_source_block nh42pg
_cod_original_formula_sum 'C2 H11 N2 O6 P1'
_cod_database_code 7223160

loop_
_space_group_symop_id
_space_group_symop_operation_xyz
1 +X,+Y,+Z
2 -X,1/2+Y,1/2-Z
3 -X,-Y,-Z
4 +X,1/2-Y,1/2+Z

loop_
_atom_local_axes_atom_label
_atom_local_axes_atom0
_atom_local_axes_ax1
_atom_local_axes_atom1
_atom_local_axes_atom2
_atom_local_axes_ax2
P(1A) O(4A) Z P(1A) O(3A) Y
P(2B) O(4B) Z P(2B) O(3B) Y
O(1A) H(1A) Z O(1A) P(1A) Y
O(2A) C(2A) Z O(2A) P(1A) Y
O(3A) P(1A) Z O(3A) H(31) Y
O(4A) P(1A) Z O(4A) O(3A) Y
O(5A) C(1A) Z O(5A) H(12) Y
O(6A) C(1A) Z O(6A) O(5A) Y
O(1B) H(1B) Z O(1B) P(2B) Y
O(2B) C(2B) Z O(2B) P(2B) Y
O(3B) P(2B) Z O(3B) H(34) Y
O(4B) P(2B) Z O(4B) H(41) Y
O(5B) C(1B) Z O(5B) H(23) Y
O(6B) C(1B) Z O(6B) O(5B) Y
N(1) H(11) Z N(1) H(12) Y
N(2) H(24) Z N(2) H(22) Y
N(3) H(32) Z N(3) H(33) Y
N(4) H(42) Z N(4) H(41) Y
C(1A) O(5A) Z C(1A) O(6A) Y
C(2A) H(2A) Z C(2A) H(20A) Y
C(1B) O(5B) Z C(1B) O(6B) Y
C(2B) H(2B) Z C(2B) H(20B) Y
H(1A) O(1A) Z H(1A) P(1A) Y
H(2A) C(2A) Z H(2A) H(20A) Y
H(20A) C(2A) Z H(20A) H(2A) Y
H(1B) O(1B) Z H(1B) P(2B) Y
H(2B) C(2B) Z H(2B) H(20B) Y
H(20B) C(2B) Z H(20B) H(2B) Y
H(11) N(1) Z H(11) H(12) Y
H(12) N(1) Z H(12) H(13) Y
H(13) N(1) Z H(13) H(12) Y
H(14) N(1) Z H(14) H(11) Y
H(21) N(2) Z H(21) H(24) Y
H(22) N(2) Z H(22) H(24) Y
H(23) N(2) Z H(23) H(24) Y
H(24) N(2) Z H(24) H(23) Y
H(31) N(3) Z H(31) H(32) Y
H(32) N(3) Z H(32) H(33) Y
H(33) N(3) Z H(33) H(32) Y
H(34) N(3) Z H(34) H(32) Y
H(41) N(4) Z H(41) H(42) Y
H(42) N(4) Z H(42) H(41) Y
H(43) N(4) Z H(43) H(42) Y
H(44) N(4) Z H(44) H(41) Y

loop_
_atom_rho_multipole_atom_label
_atom_rho_multipole_coeff_Pv
_atom_rho_multipole_coeff_P00
_atom_rho_multipole_coeff_P11
_atom_rho_multipole_coeff_P1-1
_atom_rho_multipole_coeff_P10
_atom_rho_multipole_coeff_P20
_atom_rho_multipole_coeff_P21
_atom_rho_multipole_coeff_P2-1
_atom_rho_multipole_coeff_P22
_atom_rho_multipole_coeff_P2-2
_atom_rho_multipole_coeff_P30
_atom_rho_multipole_coeff_P31
_atom_rho_multipole_coeff_P3-1
_atom_rho_multipole_coeff_P32
_atom_rho_multipole_coeff_P3-2
_atom_rho_multipole_coeff_P33
_atom_rho_multipole_coeff_P3-3
_atom_rho_multipole_coeff_P40
_atom_rho_multipole_coeff_P41
_atom_rho_multipole_coeff_P4-1
_atom_rho_multipole_coeff_P42
_atom_rho_multipole_coeff_P4-2
_atom_rho_multipole_coeff_P43
_atom_rho_multipole_coeff_P4-3
_atom_rho_multipole_coeff_P44
_atom_rho_multipole_coeff_P4-4
_atom_rho_multipole_kappa
_atom_rho_multipole_kappa_prime0
_atom_rho_multipole_kappa_prime1
_atom_rho_multipole_kappa_prime2
_atom_rho_multipole_kappa_prime3
_atom_rho_multipole_kappa_prime4
_atom_rho_multipole_radial_slater_n0
_atom_rho_multipole_radial_slater_zeta0
_atom_rho_multipole_radial_slater_n1
_atom_rho_multipole_radial_slater_zeta1
_atom_rho_multipole_radial_slater_n2
_atom_rho_multipole_radial_slater_zeta2
_atom_rho_multipole_radial_slater_n3
_atom_rho_multipole_radial_slater_zeta3
_atom_rho_multipole_radial_slater_n4
_atom_rho_multipole_radial_slater_zeta4
P(1A) 4.47(6) 0 0.001(8) 0.053(9) 0.032(9) 0.054(11) 0.013(9) -0.076(10) -0.021(10) -0.009(9) 0.329(15) 0.003(11) 0.039(12) 0.043(11) -0.015(11) 0.015(10) -0.235(12) 0 0 0 0 0 0 0 0 0 1.003(3) 1.083(11) 1.082553 1.082553 1.082553 1.082553 4 3.459 6 5.1885 7 5.1885 8 5.1885 6 5.1885
P(2B) 4.44(6) 0 -0.019(8) 0.045(9) 0.049(9) 0.024(11) 0.019(9) -0.058(10) -0.021(10) -0.005(9) 0.322(15) 0.008(11) -0.022(12) 0.017(11) -0.022(11) 0.039(11) -0.232(12) 0 0 0 0 0 0 0 0 0 1.003(3) 1.083(11) 1.082553 1.082553 1.082553 1.082553 4 3.459 6 5.1885 7 5.1885 8 5.1885 6 5.1885
O(1A) 6.61(2) 0 0.012(8) -0.002(9) -0.026(9) -0.016(9) -0.005(8) -0.008(8) 0.037(8) -0.017(8) 0.097(9) -0.002(9) -0.009(9) 0.062(9) 0.013(8) -0.016(8) -0.013(8) 0 0 0 0 0 0 0 0 0 0.9676(12) 0.82(2) 0.817679 0.817679 0.817679 0.817679 2 4.4974 2 4.4974 2 4.4974 3 4.4974 4 4.4974
O(2A) 6.60(2) 0 -0.001(8) -0.004(8) -0.072(8) -0.073(8) 0.000(8) -0.001(8) 0.035(8) -0.021(8) 0.104(10) 0.015(9) -0.008(8) 0.029(9) 0.021(8) -0.030(8) -0.005(8) 0 0 0 0 0 0 0 0 0 0.9676(12) 0.82(2) 0.817679 0.817679 0.817679 0.817679 2 4.4974 2 4.4974 2 4.4974 3 4.4974 4 4.4974
O(3A) 6.74(2) 0 -0.012(8) -0.008(8) 0.004(10) -0.021(9) 0.012(9) -0.015(8) 0.017(8) 0.015(8) 0.013(10) -0.009(10) -0.003(9) -0.019(9) 0.015(9) 0.005(9) 0.025(9) 0 0 0 0 0 0 0 0 0 0.9594(12) 0.75 0.75 0.75 0.75 0.75 2 4.4974 2 4.4974 2 4.4974 3 4.4974 4 4.4974
O(4A) 6.73(2) 0 -0.016(8) 0.016(8) 0.010(10) -0.007(10) -0.014(8) 0.002(9) 0.009(8) 0.012(8) 0.028(10) 0.004(10) -0.026(10) 0.011(9) 0.008(9) -0.001(9) 0.018(9) 0 0 0 0 0 0 0 0 0 0.9594(12) 0.75 0.75 0.75 0.75 0.75 2 4.4974 2 4.4974 2 4.4974 3 4.4974 4 4.4974
O(5A) 6.41(2) 0 -0.035(8) 0.027(7) -0.062(9) -0.032(8) -0.023(8) 0.014(7) -0.081(8) 0.010(7) 0.035(8) 0.006(8) 0.005(7) 0.029(7) 0.003(7) -0.027(7) 0.006(7) 0 0 0 0 0 0 0 0 0 0.9723(12) 0.98(3) 0.982716 0.982716 0.982716 0.982716 2 4.4974 2 4.4974 2 4.4974 3 4.4974 4 4.4974
O(6A) 6.37(2) 0 -0.010(7) 0.005(7) -0.057(8) -0.037(7) 0.006(7) 0.000(7) -0.049(7) -0.002(7) 0.034(7) 0.002(7) 0.010(7) 0.013(7) 0.013(7) -0.021(7) -0.009(7) 0 0 0 0 0 0 0 0 0 0.9723(12) 0.98(3) 0.982716 0.982716 0.982716 0.982716 2 4.4974 2 4.4974 2 4.4974 3 4.4974 4 4.4974
O(1B) 6.60(2) 0 -0.009(9) 0.007(9) -0.044(9) -0.010(9) -0.001(8) -0.013(8) 0.031(8) -0.006(8) 0.099(10) -0.003(9) -0.012(9) 0.037(9) -0.009(8) -0.004(8) 0.004(8) 0 0 0 0 0 0 0 0 0 0.9676(12) 0.82(2) 0.817679 0.817679 0.817679 0.817679 2 4.4974 2 4.4974 2 4.4974 3 4.4974 4 4.4974
O(2B) 6.61(2) 0 -0.001(8) 0.013(8) -0.068(8) -0.079(8) -0.020(8) -0.010(8) 0.032(8) -0.012(8) 0.101(10) -0.006(9) -0.007(8) 0.061(9) 0.006(9) 0.000(8) 0.003(8) 0 0 0 0 0 0 0 0 0 0.9676(12) 0.82(2) 0.817679 0.817679 0.817679 0.817679 2 4.4974 2 4.4974 2 4.4974 3 4.4974 4 4.4974
O(3B) 6.73(2) 0 -0.004(8) -0.007(8) 0.003(10) -0.019(9) 0.004(8) 0.009(9) 0.010(8) -0.034(8) 0.046(10) 0.002(10) 0.021(10) 0.014(9) 0.006(9) -0.010(9) -0.002(9) 0 0 0 0 0 0 0 0 0 0.9594(12) 0.75 0.75 0.75 0.75 0.75 2 4.4974 2 4.4974 2 4.4974 3 4.4974 4 4.4974
O(4B) 6.75(2) 0 0.013(9) 0.001(8) 0.021(10) 0.000(10) -0.021(9) 0.018(8) -0.005(8) -0.015(8) 0.025(10) 0.011(10) -0.003(10) 0.011(9) 0.002(9) 0.027(9) 0.005(9) 0 0 0 0 0 0 0 0 0 0.9594(12) 0.75 0.75 0.75 0.75 0.75 2 4.4974 2 4.4974 2 4.4974 3 4.4974 4 4.4974
O(5B) 6.40(2) 0 0.010(7) 0.020(7) -0.080(8) -0.041(8) -0.005(7) -0.005(7) -0.075(7) -0.009(7) 0.036(7) 0.006(7) 0.001(7) 0.013(7) 0.003(7) -0.004(6) -0.003(6) 0 0 0 0 0 0 0 0 0 0.9723(12) 0.98(3) 0.982716 0.982716 0.982716 0.982716 2 4.4974 2 4.4974 2 4.4974 3 4.4974 4 4.4974
O(6B) 6.35(2) 0 0.003(8) 0.010(7) -0.057(8) -0.019(8) -0.003(8) -0.013(7) -0.044(8) -0.003(8) 0.032(8) 0.001(7) -0.003(7) 0.042(8) -0.006(7) -0.015(7) 0.006(7) 0 0 0 0 0 0 0 0 0 0.9723(12) 0.98(3) 0.982716 0.982716 0.982716 0.982716 2 4.4974 2 4.4974 2 4.4974 3 4.4974 4 4.4974
N(1) 4.90(7) 0 0.01(2) -0.03(2) 0.00(3) -0.030(19) -0.033(16) -0.015(16) 0.016(17) 0.016(17) 0.229(18) 0.011(19) 0.066(19) 0.002(17) 0.017(17) -0.015(18) -0.243(16) 0 0 0 0 0 0 0 0 0 0.995(3) 0.761(11) 0.761031 0.761031 0.761031 0.761031 2 3.81056 2 3.81056 2 3.81056 3 3.81056 4 3.81056
N(2) 4.83(7) 0 -0.03(3) 0.02(3) 0.02(2) 0.052(19) 0.054(16) 0.005(16) 0.005(17) -0.028(17) 0.308(19) -0.037(19) 0.031(19) 0.042(17) -0.033(18) 0.010(19) -0.162(15) 0 0 0 0 0 0 0 0 0 0.995(3) 0.761(11) 0.761031 0.761031 0.761031 0.761031 2 3.81056 2 3.81056 2 3.81056 3 3.81056 4 3.81056
N(3) 4.89(7) 0 0.01(2) -0.01(3) -0.01(3) -0.030(18) -0.003(16) 0.025(16) -0.003(17) -0.018(17) 0.284(18) -0.032(19) 0.06(2) 0.022(17) 0.027(18) -0.023(19) -0.228(17) 0 0 0 0 0 0 0 0 0 0.995(3) 0.761(11) 0.761031 0.761031 0.761031 0.761031 2 3.81056 2 3.81056 2 3.81056 3 3.81056 4 3.81056
N(4) 4.84(7) 0 0.01(2) 0.01(2) -0.07(3) 0.016(19) -0.002(17) 0.020(17) -0.006(17) 0.033(17) 0.261(18) 0.04(2) 0.030(19) -0.018(17) -0.012(17) 0.018(18) -0.205(16) 0 0 0 0 0 0 0 0 0 0.995(3) 0.761(11) 0.761031 0.761031 0.761031 0.761031 2 3.81056 2 3.81056 2 3.81056 3 3.81056 4 3.81056
C(1A) 3.94(3) 0 0.023(10) 0.018(12) 0.030(12) 0.214(13) 0.025(10) -0.037(11) -0.245(11) 0.003(9) 0.352(18) 0.027(12) 0.094(14) 0.264(15) 0.008(12) -0.003(12) 0.015(11) 0 0 0 0 0 0 0 0 0 0.996(3) 0.925(11) 0.92544 0.92544 0.92544 0.92544 2 3.1303 2 3.1303 2 3.1303 3 3.1303 4 3.1303
C(2A) 3.89(5) 0 -0.049(11) 0.048(15) 0.098(15) 0.059(13) 0.033(10) 0.002(11) -0.025(12) 0.076(11) 0.270(16) 0.022(13) 0.038(14) -0.031(13) 0.024(12) -0.037(13) -0.244(14) 0 0 0 0 0 0 0 0 0 0.996(3) 0.925(11) 0.92544 0.92544 0.92544 0.92544 2 3.1303 2 3.1303 2 3.1303 3 3.1303 4 3.1303
C(1B) 3.91(3) 0 0.014(10) 0.029(12) 0.081(12) 0.213(13) 0.005(10) -0.064(11) -0.221(11) 0.010(9) 0.343(18) 0.008(12) 0.088(14) 0.268(15) 0.023(12) 0.002(12) 0.012(11) 0 0 0 0 0 0 0 0 0 0.996(3) 0.925(11) 0.92544 0.92544 0.92544 0.92544 2 3.1303 2 3.1303 2 3.1303 3 3.1303 4 3.1303
C(2B) 3.89(5) 0 -0.074(11) 0.072(14) -0.025(15) 0.023(13) 0.057(10) -0.040(11) -0.022(11) 0.095(10) 0.250(16) -0.009(13) 0.062(14) 0.021(13) 0.025(12) -0.052(13) -0.238(14) 0 0 0 0 0 0 0 0 0 0.996(3) 0.925(11) 0.92544 0.92544 0.92544 0.92544 2 3.1303 2 3.1303 2 3.1303 3 3.1303 4 3.1303
H(1A) 0.626(15) 0 0.028(10) 0.026(10) 0.112(13) 0.196(18) -0.014(16) 0.024(16) 0.023(13) -0.002(13) 0 0 0 0 0 0 0 0 0 0 0 0 0 0 0 0 1.2 1.2 1.2 1.2 1.2 1.2 0 1.9154 1 1.9154 2 1.9154 3 1.9154 4 1.9154
H(2A) 0.90(2) 0 -0.028(10) -0.020(12) 0.150(14) 0.069(18) 0 0 0 0 0 0 0 0 0 0 0 0 0 0 0 0 0 0 0 0 1.2 1.2 1.2 1.2 1.2 1.2 0 1.9154 1 1.9154 2 1.9154 3 1.9154 4 1.9154
H(20A) 0.93(2) 0 -0.005(11) 0.013(11) 0.200(15) 0.124(19) 0 0 0 0 0 0 0 0 0 0 0 0 0 0 0 0 0 0 0 0 1.2 1.2 1.2 1.2 1.2 1.2 0 1.9154 1 1.9154 2 1.9154 3 1.9154 4 1.9154
H(1B) 0.620(15) 0 -0.029(10) 0.030(10) 0.143(13) 0.239(18) 0.031(15) 0.012(16) 0.035(13) 0.015(13) 0 0 0 0 0 0 0 0 0 0 0 0 0 0 0 0 1.2 1.2 1.2 1.2 1.2 1.2 0 1.9154 1 1.9154 2 1.9154 3 1.9154 4 1.9154
H(2B) 0.97(2) 0 -0.033(11) 0.029(11) 0.197(15) 0.114(18) 0 0 0 0 0 0 0 0 0 0 0 0 0 0 0 0 0 0 0 0 1.2 1.2 1.2 1.2 1.2 1.2 0 1.9154 1 1.9154 2 1.9154 3 1.9154 4 1.9154
H(20B) 0.94(2) 0 0.035(11) 0.021(11) 0.163(15) 0.065(18) 0 0 0 0 0 0 0 0 0 0 0 0 0 0 0 0 0 0 0 0 1.2 1.2 1.2 1.2 1.2 1.2 0 1.9154 1 1.9154 2 1.9154 3 1.9154 4 1.9154
H(11) 0.81(4) 0 -0.096(15) 0.072(15) 0.25(3) 0.12(2) -0.07(2) 0.01(2) 0.011(15) 0.003(15) 0 0 0 0 0 0 0 0 0 0 0 0 0 0 0 0 1.2 1.2 1.2 1.2 1.2 1.2 0 1.9154 1 1.9154 2 1.9154 3 1.9154 4 1.9154
H(12) 0.75(4) 0 -0.065(15) 0.027(15) 0.22(3) 0.16(3) 0.00(2) -0.02(2) 0.008(15) -0.014(15) 0 0 0 0 0 0 0 0 0 0 0 0 0 0 0 0 1.2 1.2 1.2 1.2 1.2 1.2 0 1.9154 1 1.9154 2 1.9154 3 1.9154 4 1.9154
H(13) 0.76(4) 0 -0.077(15) -0.048(15) 0.17(2) 0.10(2) -0.05(2) -0.04(2) 0.007(15) 0.013(15) 0 0 0 0 0 0 0 0 0 0 0 0 0 0 0 0 1.2 1.2 1.2 1.2 1.2 1.2 0 1.9154 1 1.9154 2 1.9154 3 1.9154 4 1.9154
H(14) 0.70(4) 0 0.038(14) -0.020(14) 0.19(2) 0.14(2) 0.04(2) 0.006(19) 0.003(14) 0.018(15) 0 0 0 0 0 0 0 0 0 0 0 0 0 0 0 0 1.2 1.2 1.2 1.2 1.2 1.2 0 1.9154 1 1.9154 2 1.9154 3 1.9154 4 1.9154
H(21) 0.85(4) 0 -0.032(16) -0.088(15) 0.28(3) 0.17(3) -0.01(2) -0.04(2) -0.011(15) 0.024(15) 0 0 0 0 0 0 0 0 0 0 0 0 0 0 0 0 1.2 1.2 1.2 1.2 1.2 1.2 0 1.9154 1 1.9154 2 1.9154 3 1.9154 4 1.9154
H(22) 0.82(4) 0 -0.008(15) 0.073(15) 0.26(3) 0.14(3) 0.00(2) 0.08(2) -0.044(15) -0.007(16) 0 0 0 0 0 0 0 0 0 0 0 0 0 0 0 0 1.2 1.2 1.2 1.2 1.2 1.2 0 1.9154 1 1.9154 2 1.9154 3 1.9154 4 1.9154
H(23) 0.72(4) 0 -0.035(15) -0.053(15) 0.24(3) 0.13(2) -0.10(2) 0.02(2) 0.016(16) 0.008(15) 0 0 0 0 0 0 0 0 0 0 0 0 0 0 0 0 1.2 1.2 1.2 1.2 1.2 1.2 0 1.9154 1 1.9154 2 1.9154 3 1.9154 4 1.9154
H(24) 0.73(4) 0 -0.032(14) -0.001(14) 0.18(2) 0.12(2) -0.020(19) 0.037(19) -0.002(15) -0.024(14) 0 0 0 0 0 0 0 0 0 0 0 0 0 0 0 0 1.2 1.2 1.2 1.2 1.2 1.2 0 1.9154 1 1.9154 2 1.9154 3 1.9154 4 1.9154
H(31) 0.76(4) 0 0.085(15) -0.038(15) 0.21(2) 0.16(2) 0.08(2) -0.03(2) 0.011(15) 0.002(15) 0 0 0 0 0 0 0 0 0 0 0 0 0 0 0 0 1.2 1.2 1.2 1.2 1.2 1.2 0 1.9154 1 1.9154 2 1.9154 3 1.9154 4 1.9154
H(32) 0.81(4) 0 0.057(16) -0.104(16) 0.27(3) 0.10(2) 0.02(2) -0.06(2) -0.023(16) -0.014(15) 0 0 0 0 0 0 0 0 0 0 0 0 0 0 0 0 1.2 1.2 1.2 1.2 1.2 1.2 0 1.9154 1 1.9154 2 1.9154 3 1.9154 4 1.9154
H(33) 0.69(4) 0 0.106(15) 0.037(15) 0.20(2) 0.15(2) 0.018(19) 0.037(19) 0.007(15) -0.025(14) 0 0 0 0 0 0 0 0 0 0 0 0 0 0 0 0 1.2 1.2 1.2 1.2 1.2 1.2 0 1.9154 1 1.9154 2 1.9154 3 1.9154 4 1.9154
H(34) 0.70(4) 0 -0.052(14) 0.001(14) 0.18(2) 0.16(2) -0.04(2) -0.01(2) -0.019(15) -0.012(15) 0 0 0 0 0 0 0 0 0 0 0 0 0 0 0 0 1.2 1.2 1.2 1.2 1.2 1.2 0 1.9154 1 1.9154 2 1.9154 3 1.9154 4 1.9154
H(41) 0.79(4) 0 -0.100(15) 0.040(15) 0.20(2) 0.14(2) -0.08(2) 0.06(2) 0.007(15) 0.019(15) 0 0 0 0 0 0 0 0 0 0 0 0 0 0 0 0 1.2 1.2 1.2 1.2 1.2 1.2 0 1.9154 1 1.9154 2 1.9154 3 1.9154 4 1.9154
H(42) 0.79(5) 0 -0.066(16) -0.067(17) 0.23(3) 0.17(3) -0.07(2) -0.01(2) 0.024(16) -0.059(16) 0 0 0 0 0 0 0 0 0 0 0 0 0 0 0 0 1.2 1.2 1.2 1.2 1.2 1.2 0 1.9154 1 1.9154 2 1.9154 3 1.9154 4 1.9154
H(43) 0.69(4) 0 -0.048(14) 0.015(14) 0.20(2) 0.14(2) -0.019(18) 0.036(19) -0.018(15) 0.015(14) 0 0 0 0 0 0 0 0 0 0 0 0 0 0 0 0 1.2 1.2 1.2 1.2 1.2 1.2 0 1.9154 1 1.9154 2 1.9154 3 1.9154 4 1.9154
H(44) 0.76(4) 0 -0.001(15) -0.021(15) 0.21(3) 0.17(3) 0.03(2) 0.00(2) 0.016(14) 0.002(16) 0 0 0 0 0 0 0 0 0 0 0 0 0 0 0 0 1.2 1.2 1.2 1.2 1.2 1.2 0 1.9154 1 1.9154 2 1.9154 3 1.9154 4 1.9154

loop_
_atom_site_aniso_label
_atom_site_aniso_U_11
_atom_site_aniso_U_22
_atom_site_aniso_U_33
_atom_site_aniso_U_23
_atom_site_aniso_U_13
_atom_site_aniso_U_12
P(1A) 0.006951(15) 0.005223(14) 0.007225(16) -0.000222(11) 0.000991(11) 0.000056(11)
P(2B) 0.007404(16) 0.004859(14) 0.006818(16) 0.000168(11) 0.000888(11) 0.000021(11)
O(1A) 0.01306(6) 0.00709(4) 0.01023(5) 0.00155(4) 0.00354(5) 0.00009(4)
O(2A) 0.01859(7) 0.00519(4) 0.00861(5) -0.00022(4) -0.00094(5) -0.00034(4)
O(3A) 0.00796(5) 0.01035(5) 0.01134(5) 0.00096(4) 0.00284(4) 0.00127(4)
O(4A) 0.00806(5) 0.01254(5) 0.01086(5) -0.00027(4) -0.00088(4) 0.00048(4)
O(5A) 0.02302(10) 0.00846(6) 0.01009(7) -0.00141(5) 0.00422(7) -0.00204(6)
O(6A) 0.01740(8) 0.00564(5) 0.01322(7) 0.00082(5) 0.00245(6) -0.00010(5)
O(1B) 0.01662(7) 0.00668(5) 0.00889(5) -0.00142(4) 0.00205(5) -0.00002(4)
O(2B) 0.01957(7) 0.00484(4) 0.00894(5) 0.00049(4) 0.00279(5) 0.00005(4)
O(3B) 0.00924(5) 0.01176(5) 0.01029(5) 0.00042(4) -0.00132(4) 0.00074(4)
O(4B) 0.00806(5) 0.01284(6) 0.01325(6) -0.00041(5) 0.00271(4) -0.00032(4)
O(5B) 0.01660(8) 0.00787(6) 0.00927(6) 0.00100(5) 0.00080(6) 0.00048(5)
O(6B) 0.02454(10) 0.00541(5) 0.01228(7) -0.00073(5) 0.00146(7) 0.00009(6)
N(1) 0.01093(6) 0.01156(6) 0.01070(6) 0.00048(5) 0.00132(5) -0.00033(5)
N(2) 0.01091(6) 0.01232(6) 0.01018(6) -0.00067(5) 0.00063(5) -0.00042(5)
N(3) 0.00994(6) 0.01246(6) 0.01129(6) 0.00012(5) 0.00069(5) -0.00001(5)
N(4) 0.01033(6) 0.01326(6) 0.01112(6) -0.00150(5) 0.00109(5) -0.00066(5)
C(1A) 0.01102(6) 0.00553(5) 0.00958(6) -0.00022(4) 0.00106(5) -0.00013(4)
C(2A) 0.01578(7) 0.00599(5) 0.00873(6) -0.00001(4) 0.00079(5) 0.00013(5)
C(1B) 0.01186(6) 0.00538(5) 0.00956(6) 0.00022(4) 0.00057(5) 0.00016(4)
C(2B) 0.01428(7) 0.00573(5) 0.00880(6) 0.00018(4) 0.00135(5) 0.00016(5)
H(1A) 0.02248 0.01331 0.022484 0.001182 0.004274 0.002195
H(2A) 0.023176 0.020992 0.026335 0.000261 0.011073 0.00057
H(20A) 0.022641 0.02276 0.026382 0.001422 -0.006086 0.002986
H(1B) 0.025575 0.011858 0.020029 0.000497 0.002345 -0.002461
H(2B) 0.024235 0.020666 0.025068 -0.001359 -0.008477 -0.000089
H(20B) 0.023764 0.022964 0.025009 -0.000021 0.00897 0.00285

loop_
_atom_site_label
_atom_site_fract_x
_atom_site_fract_y
_atom_site_fract_z
_atom_site_U_iso_or_equiv
_atom_site_occupancy
_atom_site_symmetry_multiplicity
P(1A) 0.128891(4) 0.581999(6) 0.353044(4) 0.006 1 4
P(2B) 0.633030(4) 0.435592(6) 0.393451(4) 0.006 1 4
O(1A) 0.107058(15) 0.46227(2) 0.439205(14) 0.01 1 4
O(2A) 0.146760(17) 0.75140(2) 0.411517(14) 0.011 1 4
O(3A) 0.224439(13) 0.53386(2) 0.301858(14) 0.01 1 4
O(4A) 0.037569(13) 0.60191(2) 0.286526(14) 0.011 1 4
O(5A) 0.12984(2) 1.03044(3) 0.513441(18) 0.014 1 4
O(6A) 0.16295(2) 1.18635(2) 0.383664(18) 0.012 1 4
O(1B) 0.620650(17) 0.54979(2) 0.483237(14) 0.011 1 4
O(2B) 0.618192(18) 0.25998(2) 0.445073(14) 0.011 1 4
O(3B) 0.548658(14) 0.46042(2) 0.318261(14) 0.01 1 4
O(4B) 0.736260(14) 0.44687(2) 0.350021(15) 0.011 1 4
O(5B) 0.620044(19) -0.02310(2) 0.542016(17) 0.011 1 4
O(6B) 0.62755(2) -0.17283(3) 0.405364(18) 0.014 1 4
N(1) 0.086814(16) 0.73223(3) 0.611240(16) 0.011 1 4
N(2) 0.599180(16) 0.26871(3) 0.654402(16) 0.011 1 4
N(3) 0.370112(16) 0.27711(3) 0.319602(16) 0.011 1 4
N(4) 0.853240(16) 0.74175(3) 0.336422(16) 0.012 1 4
C(1A) 0.147160(15) 1.04971(2) 0.425860(15) 0.009 1 4
C(2A) 0.147017(18) 0.90235(2) 0.358082(15) 0.01 1 4
C(1B) 0.624395(16) -0.03821(2) 0.452472(15) 0.009 1 4
C(2B) 0.625963(17) 0.11392(2) 0.388341(15) 0.01 1 4
H(1A) 0.133686 0.340857 0.425605 0.019 1 4
H(2A) 0.214208 0.913427 0.312352 0.023 1 4
H(20A) 0.077211 0.914174 0.313122 0.024 1 4
H(1B) 0.622246 0.675319 0.460986 0.019 1 4
H(2B) 0.558645 0.103326 0.339889 0.023 1 4
H(20B) 0.697395 0.108379 0.348399 0.024 1 4
H(11) 0.03606 0.64269 0.588461 0.029(4) 1 4
H(12) 0.103689 0.825219 0.563165 0.026(4) 1 4
H(13) 0.061183 0.791101 0.672186 0.025(4) 1 4
H(14) 0.152114 0.665462 0.624868 0.021(3) 1 4
H(21) 0.543852 0.358631 0.65106 0.029(3) 1 4
H(22) 0.579159 0.185321 0.707082 0.028(4) 1 4
H(23) 0.612176 0.20022 0.592979 0.028(4) 1 4
H(24) 0.664437 0.336157 0.666903 0.020(3) 1 4
H(31) 0.312686 0.36333 0.321867 0.025(3) 1 4
H(32) 0.369088 0.217877 0.253513 0.032(4) 1 4
H(33) 0.361733 0.191773 0.37428 0.021(3) 1 4
H(34) 0.43387 0.350389 0.325302 0.022(3) 1 4
H(41) 0.807659 0.639129 0.34349 0.025(3) 1 4
H(42) 0.822415 0.81784 0.28364 0.035(4) 1 4
H(43) 0.855086 0.809083 0.399797 0.018(3) 1 4
H(44) 0.922719 0.693433 0.318835 0.026(4) 1 4

loop_
_atom_type_symbol
_atom_type_description
_atom_type_scat_dispersion_real
_atom_type_scat_dispersion_imag
_atom_type_scat_source
C C 0.0033 0.0016
;
A. Volkov and P. Macchi, PBE/QZ4P/ZORA wavefunctions,
unpublished
;
H H 0.0000 0.0000
;
A. Volkov and P. Macchi, PBE/QZ4P/ZORA wavefunctions,
unpublished
;
O O 0.0106 0.0060
;
A. Volkov and P. Macchi, PBE/QZ4P/ZORA wavefunctions,
unpublished
;
P P 0.1023 0.0942
;
A. Volkov and P. Macchi, PBE/QZ4P/ZORA wavefunctions,
unpublished
;
N N 0.0061 0.0033
;
A. Volkov and P. Macchi, PBE/QZ4P/ZORA wavefunctions,
unpublished
;

loop_
_geom_angle_atom_site_label_1
_geom_angle_atom_site_label_2
_geom_angle_atom_site_label_3
_geom_angle
_geom_angle_site_symmetry_1
_geom_angle_site_symmetry_2
_geom_angle_site_symmetry_3
_geom_angle_publ_flag
O(1A) P(1A) O(2A) 99.932(10) 1_555 1_555 1_555 yes
O(1A) P(1A) O(3A) 111.479(10) 1_555 1_555 1_555 yes
O(1A) P(1A) O(4A) 111.783(11) 1_555 1_555 1_555 yes
O(2A) P(1A) O(3A) 109.915(11) 1_555 1_555 1_555 yes
O(2A) P(1A) O(4A) 108.794(11) 1_555 1_555 1_555 yes
O(3A) P(1A) O(4A) 113.993(11) 1_555 1_555 1_555 yes
O(1B) P(2B) O(2B) 98.904(10) 1_555 1_555 1_555 yes
O(1B) P(2B) O(3B) 112.200(11) 1_555 1_555 1_555 yes
O(1B) P(2B) O(4B) 113.186(11) 1_555 1_555 1_555 yes
O(2B) P(2B) O(3B) 109.044(11) 1_555 1_555 1_555 yes
O(2B) P(2B) O(4B) 110.609(11) 1_555 1_555 1_555 yes
O(3B) P(2B) O(4B) 112.096(11) 1_555 1_555 1_555 yes
P(1A) O(1A) H(1A) 111.725(14) 1_555 1_555 1_555 yes
P(1A) O(2A) C(2A) 118.147(15) 1_555 1_555 1_555 yes
P(1A) O(4A) H(44) 125.014(12) 1_555 1_555 1_455 yes
C(1A) O(5A) H(43) 122.969(18) 1_555 1_555 3_676 yes
C(1A) O(6A) H(1A) 121.65(2) 1_555 1_555 1_565 yes
P(2B) O(1B) H(1B) 109.466(14) 1_555 1_555 1_555 yes
P(2B) O(2B) C(2B) 118.642(15) 1_555 1_555 1_555 yes
P(2B) O(3B) H(34) 120.921(12) 1_555 1_555 1_555 yes
P(2B) O(4B) H(14) 130.731(13) 1_555 1_555 3_666 yes
C(1B) O(5B) H(33) 123.710(17) 1_555 1_555 3_656 yes
C(1B) O(6B) H(1B) 116.84(2) 1_555 1_555 1_545 yes
H(11) N(1) H(12) 117.63(2) 1_555 1_555 1_555 yes
H(11) N(1) H(13) 110.54(2) 1_555 1_555 1_555 yes
H(11) N(1) H(14) 102.891(18) 1_555 1_555 1_555 yes
H(12) N(1) H(13) 105.602(19) 1_555 1_555 1_555 yes
H(12) N(1) H(14) 107.933(19) 1_555 1_555 1_555 yes
H(13) N(1) H(14) 112.39(2) 1_555 1_555 1_555 yes
H(21) N(2) H(22) 107.49(2) 1_555 1_555 1_555 yes
H(21) N(2) H(23) 118.21(2) 1_555 1_555 1_555 yes
H(21) N(2) H(24) 102.879(18) 1_555 1_555 1_555 yes
H(22) N(2) H(23) 106.246(19) 1_555 1_555 1_555 yes
H(22) N(2) H(24) 117.01(2) 1_555 1_555 1_555 yes
H(23) N(2) H(24) 105.571(19) 1_555 1_555 1_555 yes
H(31) N(3) H(32) 110.235(19) 1_555 1_555 1_555 yes
H(31) N(3) H(33) 109.85(2) 1_555 1_555 1_555 yes
H(31) N(3) H(34) 102.040(19) 1_555 1_555 1_555 yes
H(32) N(3) H(33) 109.79(2) 1_555 1_555 1_555 yes
H(32) N(3) H(34) 109.23(2) 1_555 1_555 1_555 yes
H(33) N(3) H(34) 115.43(2) 1_555 1_555 1_555 yes
H(41) N(4) H(42) 108.987(19) 1_555 1_555 1_555 yes
H(41) N(4) H(43) 110.34(2) 1_555 1_555 1_555 yes
H(41) N(4) H(44) 103.972(19) 1_555 1_555 1_555 yes
H(42) N(4) H(43) 106.69(2) 1_555 1_555 1_555 yes
H(42) N(4) H(44) 113.50(2) 1_555 1_555 1_555 yes
H(43) N(4) H(44) 113.33(2) 1_555 1_555 1_555 yes
O(5A) C(1A) O(6A) 126.20(2) 1_555 1_555 1_555 yes
O(5A) C(1A) C(2A) 120.262(18) 1_555 1_555 1_555 yes
O(6A) C(1A) C(2A) 113.50(2) 1_555 1_555 1_555 yes
O(2A) C(2A) C(1A) 110.668(17) 1_555 1_555 1_555 yes
O(2A) C(2A) H(2A) 112.134(19) 1_555 1_555 1_555 yes
O(2A) C(2A) H(20A) 110.719(18) 1_555 1_555 1_555 yes
C(1A) C(2A) H(2A) 107.447(17) 1_555 1_555 1_555 yes
C(1A) C(2A) H(20A) 105.615(17) 1_555 1_555 1_555 yes
H(2A) C(2A) H(20A) 110.007(18) 1_555 1_555 1_555 yes
O(5B) C(1B) O(6B) 126.59(2) 1_555 1_555 1_555 yes
O(5B) C(1B) C(2B) 120.148(18) 1_555 1_555 1_555 yes
O(6B) C(1B) C(2B) 113.27(2) 1_555 1_555 1_555 yes
O(2B) C(2B) C(1B) 110.456(17) 1_555 1_555 1_555 yes
O(2B) C(2B) H(2B) 109.368(18) 1_555 1_555 1_555 yes
O(2B) C(2B) H(20B) 112.455(18) 1_555 1_555 1_555 yes
C(1B) C(2B) H(2B) 105.673(16) 1_555 1_555 1_555 yes
C(1B) C(2B) H(20B) 106.382(17) 1_555 1_555 1_555 yes
H(2B) C(2B) H(20B) 112.254(18) 1_555 1_555 1_555 yes
O(1A) H(1A) O(6A) 166.208(14) 1_555 1_555 1_545 yes
O(1B) H(1B) O(6B) 164.704(14) 1_555 1_555 1_565 yes
N(1) H(11) H(12) 31.183(12) 1_555 1_555 1_555 yes
N(1) H(11) H(13) 34.731(12) 1_555 1_555 1_555 yes
N(1) H(11) H(14) 38.555(12) 1_555 1_555 1_555 yes
H(12) H(11) H(13) 56.660228826274 1_555 1_555 1_555 yes
H(12) H(11) H(14) 58.982342420097 1_555 1_555 1_555 yes
H(13) H(11) H(14) 62.349273855127 1_555 1_555 1_555 yes
N(1) H(12) H(11) 31.183(12) 1_555 1_555 1_555 yes
N(1) H(12) H(13) 37.199(12) 1_555 1_555 1_555 yes
N(1) H(12) H(14) 36.033(12) 1_555 1_555 1_555 yes
H(11) H(12) H(13) 59.536818868002 1_555 1_555 1_555 yes
H(11) H(12) H(14) 55.971161238278 1_555 1_555 1_555 yes
H(13) H(12) H(14) 62.343213361271 1_555 1_555 1_555 yes
N(1) H(13) H(11) 34.731(12) 1_555 1_555 1_555 yes
N(1) H(13) H(12) 37.199(12) 1_555 1_555 1_555 yes
N(1) H(13) H(14) 33.806(12) 1_555 1_555 1_555 yes
H(11) H(13) H(12) 63.802954406828 1_555 1_555 1_555 yes
H(11) H(13) H(14) 56.475489773669 1_555 1_555 1_555 yes
H(12) H(13) H(14) 59.544287177937 1_555 1_555 1_555 yes
O(4B) H(14) N(1) 179.063(14) 3_666 1_555 1_555 yes
O(4B) H(14) H(11) 142.050(6) 3_666 1_555 1_555 yes
O(4B) H(14) H(12) 144.188(6) 3_666 1_555 1_555 yes
O(4B) H(14) H(13) 145.276(7) 3_666 1_555 1_555 yes
N(1) H(14) H(11) 38.555(12) 1_555 1_555 1_555 yes
N(1) H(14) H(12) 36.033(12) 1_555 1_555 1_555 yes
N(1) H(14) H(13) 33.806(12) 1_555 1_555 1_555 yes
H(11) H(14) H(12) 65.04649844273 1_555 1_555 1_555 yes
H(11) H(14) H(13) 61.175238472309 1_555 1_555 1_555 yes
H(12) H(14) H(13) 58.112501561898 1_555 1_555 1_555 yes
N(2) H(21) H(22) 36.257(12) 1_555 1_555 1_555 yes
N(2) H(21) H(23) 30.895(12) 1_555 1_555 1_555 yes
N(2) H(21) H(24) 38.560(12) 1_555 1_555 1_555 yes
H(22) H(21) H(23) 57.345922691317 1_555 1_555 1_555 yes
H(22) H(21) H(24) 64.915335353154 1_555 1_555 1_555 yes
H(23) H(21) H(24) 57.877504268033 1_555 1_555 1_555 yes
N(2) H(22) H(21) 36.256(12) 1_555 1_555 1_555 yes
N(2) H(22) H(23) 36.877(12) 1_555 1_555 1_555 yes
N(2) H(22) H(24) 31.497(12) 1_555 1_555 1_555 yes
H(21) H(22) H(23) 64.579333913022 1_555 1_555 1_555 yes
H(21) H(22) H(24) 56.15705351157 1_555 1_555 1_555 yes
H(23) H(22) H(24) 57.512042580838 1_555 1_555 1_555 yes
N(2) H(23) H(21) 30.895(12) 1_555 1_555 1_555 yes
N(2) H(23) H(22) 36.877(12) 1_555 1_555 1_555 yes
N(2) H(23) H(24) 37.214(12) 1_555 1_555 1_555 yes
H(21) H(23) H(22) 58.074745496766 1_555 1_555 1_555 yes
H(21) H(23) H(24) 56.260757161942 1_555 1_555 1_555 yes
H(22) H(23) H(24) 64.572613404933 1_555 1_555 1_555 yes
N(2) H(24) H(21) 38.560(12) 1_555 1_555 1_555 yes
N(2) H(24) H(22) 31.497(12) 1_555 1_555 1_555 yes
N(2) H(24) H(23) 37.214(12) 1_555 1_555 1_555 yes
H(21) H(24) H(22) 58.927613236381 1_555 1_555 1_555 yes
H(21) H(24) H(23) 65.861740671131 1_555 1_555 1_555 yes
H(22) H(24) H(23) 57.915346115334 1_555 1_555 1_555 yes
N(3) H(31) H(32) 34.882(12) 1_555 1_555 1_555 yes
N(3) H(31) H(33) 35.076(12) 1_555 1_555 1_555 yes
N(3) H(31) H(34) 38.980(12) 1_555 1_555 1_555 yes
H(32) H(31) H(33) 59.898055081056 1_555 1_555 1_555 yes
H(32) H(31) H(34) 61.295717193393 1_555 1_555 1_555 yes
H(33) H(31) H(34) 63.921186989846 1_555 1_555 1_555 yes
N(3) H(32) H(31) 34.883(12) 1_555 1_555 1_555 yes
N(3) H(32) H(33) 35.105(12) 1_555 1_555 1_555 yes
N(3) H(32) H(34) 35.385(12) 1_555 1_555 1_555 yes
H(31) H(32) H(33) 59.933327956404 1_555 1_555 1_555 yes
H(31) H(32) H(34) 56.753468041365 1_555 1_555 1_555 yes
H(33) H(32) H(34) 62.34010262287 1_555 1_555 1_555 yes
O(5B) H(33) N(3) 164.265(14) 3_656 1_555 1_555 yes
O(5B) H(33) H(31) 160.519(8) 3_656 1_555 1_555 yes
O(5B) H(33) H(32) 136.071(7) 3_656 1_555 1_555 yes
O(5B) H(33) H(34) 137.751(8) 3_656 1_555 1_555 yes
N(3) H(33) H(31) 35.076(12) 1_555 1_555 1_555 yes
N(3) H(33) H(32) 35.105(12) 1_555 1_555 1_555 yes
N(3) H(33) H(34) 32.284(12) 1_555 1_555 1_555 yes
H(31) H(33) H(32) 60.168619063645 1_555 1_555 1_555 yes
H(31) H(33) H(34) 55.679672660384 1_555 1_555 1_555 yes
H(32) H(33) H(34) 58.666395054341 1_555 1_555 1_555 yes
O(3B) H(34) N(3) 171.050(14) 1_555 1_555 1_555 yes
O(3B) H(34) H(31) 145.539(6) 1_555 1_555 1_555 yes
O(3B) H(34) H(32) 135.749(6) 1_555 1_555 1_555 yes
O(3B) H(34) H(33) 150.576(6) 1_555 1_555 1_555 yes
N(3) H(34) H(31) 38.980(12) 1_555 1_555 1_555 yes
N(3) H(34) H(32) 35.385(12) 1_555 1_555 1_555 yes
N(3) H(34) H(33) 32.284(12) 1_555 1_555 1_555 yes
H(31) H(34) H(32) 61.950816866346 1_555 1_555 1_555 yes
H(31) H(34) H(33) 60.399142450875 1_555 1_555 1_555 yes
H(32) H(34) H(33) 58.993504423894 1_555 1_555 1_555 yes
N(4) H(41) H(42) 35.506(12) 1_555 1_555 1_555 yes
N(4) H(41) H(43) 34.832(12) 1_555 1_555 1_555 yes
N(4) H(41) H(44) 38.014(12) 1_555 1_555 1_555 yes
H(42) H(41) H(43) 58.770938520313 1_555 1_555 1_555 yes
H(42) H(41) H(44) 62.915103696646 1_555 1_555 1_555 yes
H(43) H(41) H(44) 62.535578008082 1_555 1_555 1_555 yes
N(4) H(42) H(41) 35.506(12) 1_555 1_555 1_555 yes
N(4) H(42) H(43) 36.656(12) 1_555 1_555 1_555 yes
N(4) H(42) H(44) 33.250(12) 1_555 1_555 1_555 yes
H(41) H(42) H(43) 61.03614876076 1_555 1_555 1_555 yes
H(41) H(42) H(44) 57.011522969747 1_555 1_555 1_555 yes
H(43) H(42) H(44) 61.270025745534 1_555 1_555 1_555 yes
O(5A) H(43) N(4) 163.742(15) 3_676 1_555 1_555 yes
O(5A) H(43) H(41) 159.883(9) 3_676 1_555 1_555 yes
O(5A) H(43) H(42) 130.312(8) 3_676 1_555 1_555 yes
O(5A) H(43) H(44) 141.590(10) 3_676 1_555 1_555 yes
N(4) H(43) H(41) 34.832(12) 1_555 1_555 1_555 yes
N(4) H(43) H(42) 36.657(13) 1_555 1_555 1_555 yes
N(4) H(43) H(44) 33.338(12) 1_555 1_555 1_555 yes
H(41) H(43) H(42) 60.192914820032 1_555 1_555 1_555 yes
H(41) H(43) H(44) 56.799328610541 1_555 1_555 1_555 yes
H(42) H(43) H(44) 61.374924315056 1_555 1_555 1_555 yes
O(4A) H(44) N(4) 176.959(13) 1_655 1_555 1_555 yes
O(4A) H(44) H(41) 139.194(6) 1_655 1_555 1_555 yes
O(4A) H(44) H(42) 146.847(6) 1_655 1_555 1_555 yes
O(4A) H(44) H(43) 149.075(6) 1_655 1_555 1_555 yes
N(4) H(44) H(41) 38.014(12) 1_555 1_555 1_555 yes
N(4) H(44) H(42) 33.250(13) 1_555 1_555 1_555 yes
N(4) H(44) H(43) 33.337(12) 1_555 1_555 1_555 yes
H(41) H(44) H(42) 60.073375434712 1_555 1_555 1_555 yes
H(41) H(44) H(43) 60.665095482482 1_555 1_555 1_555 yes
H(42) H(44) H(43) 57.355052040514 1_555 1_555 1_555 yes

loop_
_geom_bond_atom_site_label_1
_geom_bond_atom_site_label_2
_geom_bond_distance
_geom_bond_site_symmetry_1
_geom_bond_site_symmetry_2
_geom_bond_publ_flag
P(1A) O(1A) 1.56474(18) 1_555 1_555 yes
P(1A) O(2A) 1.60365(17) 1_555 1_555 yes
P(1A) O(3A) 1.50932(18) 1_555 1_555 yes
P(1A) O(4A) 1.50687(18) 1_555 1_555 yes
P(2B) O(1B) 1.55658(19) 1_555 1_555 yes
P(2B) O(2B) 1.60163(17) 1_555 1_555 yes
P(2B) O(3B) 1.51809(18) 1_555 1_555 yes
P(2B) O(4B) 1.50253(19) 1_555 1_555 yes
O(1A) H(1A) 1.06000(18) 1_555 1_555 yes
O(2A) C(2A) 1.4253(3) 1_555 1_555 yes
O(4A) H(44) 1.75217(18) 1_555 1_455 yes
O(5A) C(1A) 1.2451(3) 1_555 1_555 yes
O(5A) H(43) 1.7732(2) 1_555 3_676 yes
O(6A) C(1A) 1.2675(3) 1_555 1_555 yes
O(6A) H(1A) 1.4326(2) 1_555 1_565 yes
O(1B) H(1B) 1.06000(18) 1_555 1_555 yes
O(2B) C(2B) 1.4212(3) 1_555 1_555 yes
O(3B) H(34) 1.76017(18) 1_555 1_555 yes
O(4B) H(14) 1.75746(19) 1_555 3_666 yes
O(5B) C(1B) 1.2447(3) 1_555 1_555 yes
O(5B) H(33) 1.7993(2) 1_555 3_656 yes
O(6B) C(1B) 1.2683(3) 1_555 1_555 yes
O(6B) H(1B) 1.4498(2) 1_555 1_545 yes
N(1) H(11) 1.0300(2) 1_555 1_555 yes
N(1) H(12) 1.0300(2) 1_555 1_555 yes
N(1) H(13) 1.0300(2) 1_555 1_555 yes
N(1) H(14) 1.0300(2) 1_555 1_555 yes
N(2) H(21) 1.0300(2) 1_555 1_555 yes
N(2) H(22) 1.0300(2) 1_555 1_555 yes
N(2) H(23) 1.0300(2) 1_555 1_555 yes
N(2) H(24) 1.0300(2) 1_555 1_555 yes
N(3) H(31) 1.0300(2) 1_555 1_555 yes
N(3) H(32) 1.0300(2) 1_555 1_555 yes
N(3) H(33) 1.0300(2) 1_555 1_555 yes
N(3) H(34) 1.0300(2) 1_555 1_555 yes
N(4) H(41) 1.0300(2) 1_555 1_555 yes
N(4) H(42) 1.0300(2) 1_555 1_555 yes
N(4) H(43) 1.0300(2) 1_555 1_555 yes
N(4) H(44) 1.0300(2) 1_555 1_555 yes
C(1A) C(2A) 1.5141(3) 1_555 1_555 yes
C(2A) H(2A) 1.1030(2) 1_555 1_555 yes
C(2A) H(20A) 1.1030(2) 1_555 1_555 yes
C(1B) C(2B) 1.5151(3) 1_555 1_555 yes
C(2B) H(2B) 1.1030(2) 1_555 1_555 yes
C(2B) H(20B) 1.1030(2) 1_555 1_555 yes
H(11) H(12) 1.7623634865362 1_555 1_555 yes
H(11) H(13) 1.6929791481962 1_555 1_555 yes
H(11) H(14) 1.6109508378939 1_555 1_555 yes
H(12) H(13) 1.6408729996583 1_555 1_555 yes
H(12) H(14) 1.6658686066514 1_555 1_555 yes
H(13) H(14) 1.71171318188 1_555 1_555 yes
H(21) H(22) 1.6611435221863 1_555 1_555 yes
H(21) H(23) 1.7676965869234 1_555 1_555 yes
H(21) H(24) 1.6108181815751 1_555 1_555 yes
H(22) H(23) 1.647844082302 1_555 1_555 yes
H(22) H(24) 1.7564977514811 1_555 1_555 yes
H(23) H(24) 1.6405315257576 1_555 1_555 yes
H(31) H(32) 1.6898752136266 1_555 1_555 yes
H(31) H(33) 1.6858815519196 1_555 1_555 yes
H(31) H(34) 1.6013647970124 1_555 1_555 yes
H(32) H(33) 1.6852804033581 1_555 1_555 yes
H(32) H(34) 1.6794703078983 1_555 1_555 yes
H(33) H(34) 1.7415342017893 1_555 1_555 yes
H(41) H(42) 1.6769426286193 1_555 1_555 yes
H(41) H(43) 1.6908988855507 1_555 1_555 yes
H(41) H(44) 1.622987032278 1_555 1_555 yes
H(42) H(43) 1.6525865955037 1_555 1_555 yes
H(42) H(44) 1.7227384293123 1_555 1_555 yes
H(43) H(44) 1.7210141170852 1_555 1_555 yes

loop_
_geom_torsion_atom_site_label_1
_geom_torsion_atom_site_label_2
_geom_torsion_atom_site_label_3
_geom_torsion_atom_site_label_4
_geom_torsion
_geom_torsion_site_symmetry_1
_geom_torsion_site_symmetry_2
_geom_torsion_site_symmetry_3
_geom_torsion_site_symmetry_4
_geom_torsion_publ_flag
O(1A) P(1A) O(2A) C(2A) -166.228(18) 1_555 1_555 1_555 1_555 yes
O(2A) P(1A) O(1A) H(1A) -147.233(17) 1_555 1_555 1_555 1_555 yes
O(3A) P(1A) O(1A) H(1A) -31.096(14) 1_555 1_555 1_555 1_555 yes
O(4A) P(1A) O(1A) H(1A) 97.794(17) 1_555 1_555 1_555 1_555 yes
O(3A) P(1A) O(2A) C(2A) 76.461(17) 1_555 1_555 1_555 1_555 yes
O(4A) P(1A) O(2A) C(2A) -48.999(17) 1_555 1_555 1_555 1_555 yes
O(1B) P(2B) O(2B) C(2B) -178.625(19) 1_555 1_555 1_555 1_555 yes
O(2B) P(2B) O(1B) H(1B) -175.253(17) 1_555 1_555 1_555 1_555 yes
O(3B) P(2B) O(1B) H(1B) -60.378(15) 1_555 1_555 1_555 1_555 yes
O(1B) P(2B) O(3B) H(34) -86.802(14) 1_555 1_555 1_555 1_555 yes
O(4B) P(2B) O(1B) H(1B) 67.702(15) 1_555 1_555 1_555 1_555 yes
O(3B) P(2B) O(2B) C(2B) 64.073(17) 1_555 1_555 1_555 1_555 yes
O(2B) P(2B) O(3B) H(34) 21.723(12) 1_555 1_555 1_555 1_555 yes
O(4B) P(2B) O(2B) C(2B) -59.634(17) 1_555 1_555 1_555 1_555 yes
O(4B) P(2B) O(3B) H(34) 144.544(16) 1_555 1_555 1_555 1_555 yes
P(1A) O(2A) C(2A) C(1A) 170.51(2) 1_555 1_555 1_555 1_555 yes
P(1A) O(2A) C(2A) H(2A) -69.535(18) 1_555 1_555 1_555 1_555 yes
P(1A) O(2A) C(2A) H(20A) 53.746(17) 1_555 1_555 1_555 1_555 yes
H(44) O(4A) P(1A) O(1A) 65.100(14) 1_455 1_555 1_555 1_555 yes
H(44) O(4A) P(1A) O(2A) -44.302(13) 1_455 1_555 1_555 1_555 yes
H(44) O(4A) P(1A) O(3A) -167.348(18) 1_455 1_555 1_555 1_555 yes
H(43) O(5A) C(1A) O(6A) -10.85(2) 3_676 1_555 1_555 1_555 yes
H(43) O(5A) C(1A) C(2A) 171.45(3) 3_676 1_555 1_555 1_555 yes
H(1A) O(6A) C(1A) O(5A) -18.81(2) 1_565 1_555 1_555 1_555 yes
H(1A) O(6A) C(1A) C(2A) 159.03(3) 1_565 1_555 1_555 1_555 yes
P(2B) O(2B) C(2B) C(1B) 172.07(2) 1_555 1_555 1_555 1_555 yes
P(2B) O(2B) C(2B) H(2B) -72.035(18) 1_555 1_555 1_555 1_555 yes
P(2B) O(2B) C(2B) H(20B) 53.391(17) 1_555 1_555 1_555 1_555 yes
P(2B) O(3B) H(34) N(3) -113.64(9) 1_555 1_555 1_555 1_555 yes
P(2B) O(3B) H(34) H(31) 131.428(19) 1_555 1_555 1_555 1_555 yes
P(2B) O(3B) H(34) H(32) -120.824(16) 1_555 1_555 1_555 1_555 yes
P(2B) O(3B) H(34) H(33) -12.328(3) 1_555 1_555 1_555 1_555 yes
H(14) O(4B) P(2B) O(1B) 89.533(17) 3_666 1_555 1_555 1_555 yes
H(14) O(4B) P(2B) O(2B) -20.402(14) 3_666 1_555 1_555 1_555 yes
H(14) O(4B) P(2B) O(3B) -142.333(19) 3_666 1_555 1_555 1_555 yes
H(33) O(5B) C(1B) O(6B) 10.66(2) 3_656 1_555 1_555 1_555 yes
H(33) O(5B) C(1B) C(2B) -169.59(3) 3_656 1_555 1_555 1_555 yes
H(1B) O(6B) C(1B) O(5B) 2.16(2) 1_545 1_555 1_555 1_555 yes
H(1B) O(6B) C(1B) C(2B) -177.61(3) 1_545 1_555 1_555 1_555 yes
H(12) N(1) H(11) H(13) -121.35(3) 1_555 1_555 1_555 1_555 yes
H(11) N(1) H(12) H(13) 123.87(3) 1_555 1_555 1_555 1_555 yes
H(12) N(1) H(11) H(14) 118.45(3) 1_555 1_555 1_555 1_555 yes
H(11) N(1) H(12) H(14) -115.73(3) 1_555 1_555 1_555 1_555 yes
H(13) N(1) H(11) H(12) 121.35(3) 1_555 1_555 1_555 1_555 yes
H(11) N(1) H(13) H(12) -128.23(3) 1_555 1_555 1_555 1_555 yes
H(13) N(1) H(11) H(14) -120.20(3) 1_555 1_555 1_555 1_555 yes
H(11) N(1) H(13) H(14) 114.33(3) 1_555 1_555 1_555 1_555 yes
H(14) N(1) H(11) H(12) -118.45(3) 1_555 1_555 1_555 1_555 yes
H(11) N(1) H(14) H(12) 125.04(3) 1_555 1_555 1_555 1_555 yes
H(14) N(1) H(11) H(13) 120.20(3) 1_555 1_555 1_555 1_555 yes
H(11) N(1) H(14) H(13) -118.91(3) 1_555 1_555 1_555 1_555 yes
H(13) N(1) H(12) H(11) -123.87(3) 1_555 1_555 1_555 1_555 yes
H(12) N(1) H(13) H(11) 128.23(3) 1_555 1_555 1_555 1_555 yes
H(13) N(1) H(12) H(14) 120.40(3) 1_555 1_555 1_555 1_555 yes
H(12) N(1) H(13) H(14) -117.44(3) 1_555 1_555 1_555 1_555 yes
H(14) N(1) H(12) H(11) 115.73(3) 1_555 1_555 1_555 1_555 yes
H(12) N(1) H(14) H(11) -125.04(3) 1_555 1_555 1_555 1_555 yes
H(14) N(1) H(12) H(13) -120.40(3) 1_555 1_555 1_555 1_555 yes
H(12) N(1) H(14) H(13) 116.04(3) 1_555 1_555 1_555 1_555 yes
H(14) N(1) H(13) H(11) -114.33(3) 1_555 1_555 1_555 1_555 yes
H(13) N(1) H(14) H(11) 118.91(3) 1_555 1_555 1_555 1_555 yes
H(14) N(1) H(13) H(12) 117.44(3) 1_555 1_555 1_555 1_555 yes
H(13) N(1) H(14) H(12) -116.04(3) 1_555 1_555 1_555 1_555 yes
H(22) N(2) H(21) H(23) -120.12(3) 1_555 1_555 1_555 1_555 yes
H(21) N(2) H(22) H(23) 127.45(3) 1_555 1_555 1_555 1_555 yes
H(22) N(2) H(21) H(24) 124.08(3) 1_555 1_555 1_555 1_555 yes
H(21) N(2) H(22) H(24) -115.02(3) 1_555 1_555 1_555 1_555 yes
H(23) N(2) H(21) H(22) 120.12(3) 1_555 1_555 1_555 1_555 yes
H(21) N(2) H(23) H(22) -120.76(3) 1_555 1_555 1_555 1_555 yes
H(23) N(2) H(21) H(24) -115.79(3) 1_555 1_555 1_555 1_555 yes
H(21) N(2) H(23) H(24) 114.33(3) 1_555 1_555 1_555 1_555 yes
H(24) N(2) H(21) H(22) -124.08(3) 1_555 1_555 1_555 1_555 yes
H(21) N(2) H(24) H(22) 117.55(3) 1_555 1_555 1_555 1_555 yes
H(24) N(2) H(21) H(23) 115.79(3) 1_555 1_555 1_555 1_555 yes
H(21) N(2) H(24) H(23) -124.55(3) 1_555 1_555 1_555 1_555 yes
H(23) N(2) H(22) H(21) -127.45(3) 1_555 1_555 1_555 1_555 yes
H(22) N(2) H(23) H(21) 120.76(3) 1_555 1_555 1_555 1_555 yes
H(23) N(2) H(22) H(24) 117.54(3) 1_555 1_555 1_555 1_555 yes
H(22) N(2) H(23) H(24) -124.90(3) 1_555 1_555 1_555 1_555 yes
H(24) N(2) H(22) H(21) 115.02(3) 1_555 1_555 1_555 1_555 yes
H(22) N(2) H(24) H(21) -117.55(3) 1_555 1_555 1_555 1_555 yes
H(24) N(2) H(22) H(23) -117.54(3) 1_555 1_555 1_555 1_555 yes
H(22) N(2) H(24) H(23) 117.90(3) 1_555 1_555 1_555 1_555 yes
H(24) N(2) H(23) H(21) -114.33(3) 1_555 1_555 1_555 1_555 yes
H(23) N(2) H(24) H(21) 124.55(3) 1_555 1_555 1_555 1_555 yes
H(24) N(2) H(23) H(22) 124.90(3) 1_555 1_555 1_555 1_555 yes
H(23) N(2) H(24) H(22) -117.90(3) 1_555 1_555 1_555 1_555 yes
H(32) N(3) H(31) H(33) 121.11(3) 1_555 1_555 1_555 1_555 yes
H(31) N(3) H(32) H(33) -121.14(3) 1_555 1_555 1_555 1_555 yes
H(32) N(3) H(31) H(34) -115.95(3) 1_555 1_555 1_555 1_555 yes
H(31) N(3) H(32) H(34) 111.35(3) 1_555 1_555 1_555 1_555 yes
H(33) N(3) H(31) H(32) -121.11(3) 1_555 1_555 1_555 1_555 yes
H(31) N(3) H(33) H(32) 121.38(3) 1_555 1_555 1_555 1_555 yes
H(33) N(3) H(31) H(34) 122.94(3) 1_555 1_555 1_555 1_555 yes
H(31) N(3) H(33) H(34) -114.66(3) 1_555 1_555 1_555 1_555 yes
H(31) N(3) H(34) O(3B) -125.34(9) 1_555 1_555 1_555 1_555 yes
H(34) N(3) H(31) H(32) 115.95(3) 1_555 1_555 1_555 1_555 yes
H(31) N(3) H(34) H(32) -116.68(3) 1_555 1_555 1_555 1_555 yes
H(34) N(3) H(31) H(33) -122.94(3) 1_555 1_555 1_555 1_555 yes
H(31) N(3) H(34) H(33) 119.07(3) 1_555 1_555 1_555 1_555 yes
H(33) N(3) H(32) H(31) 121.14(3) 1_555 1_555 1_555 1_555 yes
H(32) N(3) H(33) H(31) -121.38(3) 1_555 1_555 1_555 1_555 yes
H(33) N(3) H(32) H(34) -127.51(3) 1_555 1_555 1_555 1_555 yes
H(32) N(3) H(33) H(34) 123.96(3) 1_555 1_555 1_555 1_555 yes
H(32) N(3) H(34) O(3B) -8.67(7) 1_555 1_555 1_555 1_555 yes
H(34) N(3) H(32) H(31) -111.35(3) 1_555 1_555 1_555 1_555 yes
H(32) N(3) H(34) H(31) 116.68(3) 1_555 1_555 1_555 1_555 yes
H(34) N(3) H(32) H(33) 127.51(3) 1_555 1_555 1_555 1_555 yes
H(32) N(3) H(34) H(33) -124.26(3) 1_555 1_555 1_555 1_555 yes
H(33) N(3) H(34) O(3B) 115.59(9) 1_555 1_555 1_555 1_555 yes
H(34) N(3) H(33) H(31) 114.66(3) 1_555 1_555 1_555 1_555 yes
H(33) N(3) H(34) H(31) -119.07(3) 1_555 1_555 1_555 1_555 yes
H(34) N(3) H(33) H(32) -123.96(3) 1_555 1_555 1_555 1_555 yes
H(33) N(3) H(34) H(32) 124.26(3) 1_555 1_555 1_555 1_555 yes
H(42) N(4) H(41) H(43) -116.83(3) 1_555 1_555 1_555 1_555 yes
H(41) N(4) H(42) H(43) 119.13(3) 1_555 1_555 1_555 1_555 yes
H(42) N(4) H(41) H(44) 121.34(3) 1_555 1_555 1_555 1_555 yes
H(41) N(4) H(42) H(44) -115.34(3) 1_555 1_555 1_555 1_555 yes
H(43) N(4) H(41) H(42) 116.83(3) 1_555 1_555 1_555 1_555 yes
H(41) N(4) H(43) H(42) -118.25(3) 1_555 1_555 1_555 1_555 yes
H(43) N(4) H(41) H(44) -121.83(3) 1_555 1_555 1_555 1_555 yes
H(41) N(4) H(43) H(44) 116.12(3) 1_555 1_555 1_555 1_555 yes
H(44) N(4) H(41) H(42) -121.34(3) 1_555 1_555 1_555 1_555 yes
H(41) N(4) H(44) H(42) 118.28(3) 1_555 1_555 1_555 1_555 yes
H(44) N(4) H(41) H(43) 121.83(3) 1_555 1_555 1_555 1_555 yes
H(41) N(4) H(44) H(43) -119.82(3) 1_555 1_555 1_555 1_555 yes
H(43) N(4) H(42) H(41) -119.13(3) 1_555 1_555 1_555 1_555 yes
H(42) N(4) H(43) H(41) 118.25(3) 1_555 1_555 1_555 1_555 yes
H(43) N(4) H(42) H(44) 125.53(3) 1_555 1_555 1_555 1_555 yes
H(42) N(4) H(43) H(44) -125.63(3) 1_555 1_555 1_555 1_555 yes
H(44) N(4) H(42) H(41) 115.34(3) 1_555 1_555 1_555 1_555 yes
H(42) N(4) H(44) H(41) -118.28(3) 1_555 1_555 1_555 1_555 yes
H(44) N(4) H(42) H(43) -125.53(3) 1_555 1_555 1_555 1_555 yes
H(42) N(4) H(44) H(43) 121.90(3) 1_555 1_555 1_555 1_555 yes
H(44) N(4) H(43) H(41) -116.12(3) 1_555 1_555 1_555 1_555 yes
H(43) N(4) H(44) H(41) 119.82(3) 1_555 1_555 1_555 1_555 yes
H(44) N(4) H(43) H(42) 125.63(3) 1_555 1_555 1_555 1_555 yes
H(43) N(4) H(44) H(42) -121.90(3) 1_555 1_555 1_555 1_555 yes
O(5A) C(1A) C(2A) O(2A) -12.19(2) 1_555 1_555 1_555 1_555 yes
O(5A) C(1A) C(2A) H(2A) -134.91(3) 1_555 1_555 1_555 1_555 yes
O(5A) C(1A) C(2A) H(20A) 107.68(3) 1_555 1_555 1_555 1_555 yes
O(6A) C(1A) C(2A) O(2A) 169.83(3) 1_555 1_555 1_555 1_555 yes
O(6A) C(1A) C(2A) H(2A) 47.10(2) 1_555 1_555 1_555 1_555 yes
O(6A) C(1A) C(2A) H(20A) -70.30(2) 1_555 1_555 1_555 1_555 yes
O(5B) C(1B) C(2B) O(2B) -2.11(2) 1_555 1_555 1_555 1_555 yes
O(5B) C(1B) C(2B) H(2B) -120.29(3) 1_555 1_555 1_555 1_555 yes
O(5B) C(1B) C(2B) H(20B) 120.21(3) 1_555 1_555 1_555 1_555 yes
O(6B) C(1B) C(2B) O(2B) 177.68(3) 1_555 1_555 1_555 1_555 yes
O(6B) C(1B) C(2B) H(2B) 59.49(2) 1_555 1_555 1_555 1_555 yes
O(6B) C(1B) C(2B) H(20B) -60.01(2) 1_555 1_555 1_555 1_555 yes
O(6A) H(1A) O(1A) P(1A) -33.93(5) 1_545 1_555 1_555 1_555 yes
O(6B) H(1B) O(1B) P(2B) 0.46(5) 1_565 1_555 1_555 1_555 yes
N(1) H(11) H(12) H(13) -35.62(2) 1_555 1_555 1_555 1_555 yes
N(1) H(11) H(12) H(14) 39.75(2) 1_555 1_555 1_555 1_555 yes
N(1) H(11) H(13) H(12) 31.96(2) 1_555 1_555 1_555 1_555 yes
N(1) H(11) H(13) H(14) -37.45(2) 1_555 1_555 1_555 1_555 yes
N(1) H(11) H(14) H(12) -32.088(19) 1_555 1_555 1_555 1_555 yes
N(1) H(11) H(14) H(13) 33.772(19) 1_555 1_555 1_555 1_555 yes
H(13) H(11) H(12) N(1) 35.62(2) 1_555 1_555 1_555 1_555 yes
H(12) H(11) H(13) N(1) -31.96(2) 1_555 1_555 1_555 1_555 yes
H(13) H(11) H(12) H(14) 75.3672945581 1_555 1_555 1_555 1_555 yes
H(12) H(11) H(13) H(14) -69.410395609043 1_555 1_555 1_555 1_555 yes
H(14) H(11) H(12) N(1) -39.75(2) 1_555 1_555 1_555 1_555 yes
H(12) H(11) H(14) N(1) 32.088(19) 1_555 1_555 1_555 1_555 yes
H(14) H(11) H(12) H(13) -75.3672945581 1_555 1_555 1_555 1_555 yes
H(12) H(11) H(14) H(13) 65.859945654266 1_555 1_555 1_555 1_555 yes
H(14) H(11) H(13) N(1) 37.45(2) 1_555 1_555 1_555 1_555 yes
H(13) H(11) H(14) N(1) -33.772(19) 1_555 1_555 1_555 1_555 yes
H(14) H(11) H(13) H(12) 69.410395609043 1_555 1_555 1_555 1_555 yes
H(13) H(11) H(14) H(12) -65.859945654266 1_555 1_555 1_555 1_555 yes
N(1) H(12) H(13) H(11) -29.92(2) 1_555 1_555 1_555 1_555 yes
N(1) H(12) H(13) H(14) 34.95(2) 1_555 1_555 1_555 1_555 yes
N(1) H(12) H(14) H(11) 34.25(2) 1_555 1_555 1_555 1_555 yes
N(1) H(12) H(14) H(13) -36.07(2) 1_555 1_555 1_555 1_555 yes
H(11) H(12) H(13) N(1) 29.92(2) 1_555 1_555 1_555 1_555 yes
H(11) H(12) H(13) H(14) 64.865454777447 1_555 1_555 1_555 1_555 yes
H(11) H(12) H(14) N(1) -34.25(2) 1_555 1_555 1_555 1_555 yes
H(11) H(12) H(14) H(13) -70.318405958952 1_555 1_555 1_555 1_555 yes
H(14) H(12) H(13) N(1) -34.95(2) 1_555 1_555 1_555 1_555 yes
H(13) H(12) H(14) N(1) 36.07(2) 1_555 1_555 1_555 1_555 yes
H(14) H(12) H(13) H(11) -64.865454777447 1_555 1_555 1_555 1_555 yes
H(13) H(12) H(14) H(11) 70.318405958952 1_555 1_555 1_555 1_555 yes
N(1) H(13) H(14) H(11) -38.52(2) 1_555 1_555 1_555 1_555 yes
N(1) H(13) H(14) H(12) 38.50(2) 1_555 1_555 1_555 1_555 yes
H(11) H(13) H(14) N(1) 38.52(2) 1_555 1_555 1_555 1_555 yes
H(11) H(13) H(14) H(12) 77.011282033234 1_555 1_555 1_555 1_555 yes
H(12) H(13) H(14) N(1) -38.50(2) 1_555 1_555 1_555 1_555 yes
H(12) H(13) H(14) H(11) -77.011282033234 1_555 1_555 1_555 1_555 yes
O(4B) H(14) N(1) H(11) -130.7(8) 3_666 1_555 1_555 1_555 yes
O(4B) H(14) N(1) H(12) 104.3(8) 3_666 1_555 1_555 1_555 yes
O(4B) H(14) N(1) H(13) -11.8(8) 3_666 1_555 1_555 1_555 yes
O(4B) H(14) H(11) N(1) 178.84(2) 3_666 1_555 1_555 1_555 yes
O(4B) H(14) H(11) H(12) -149.068(10) 3_666 1_555 1_555 1_555 yes
O(4B) H(14) H(11) H(13) 145.072(10) 3_666 1_555 1_555 1_555 yes
O(4B) H(14) H(12) N(1) -178.45(2) 3_666 1_555 1_555 1_555 yes
O(4B) H(14) H(12) H(11) 147.301(11) 3_666 1_555 1_555 1_555 yes
O(4B) H(14) H(12) H(13) -142.381(11) 3_666 1_555 1_555 1_555 yes
O(4B) H(14) H(13) N(1) 179.66(2) 3_666 1_555 1_555 1_555 yes
O(4B) H(14) H(13) H(11) -141.820(11) 3_666 1_555 1_555 1_555 yes
O(4B) H(14) H(13) H(12) 141.169(11) 3_666 1_555 1_555 1_555 yes
N(2) H(21) H(22) H(23) -31.84(2) 1_555 1_555 1_555 1_555 yes
N(2) H(21) H(22) H(24) 34.75(2) 1_555 1_555 1_555 1_555 yes
N(2) H(21) H(23) H(22) 37.41(2) 1_555 1_555 1_555 1_555 yes
N(2) H(21) H(23) H(24) -41.50(2) 1_555 1_555 1_555 1_555 yes
N(2) H(21) H(24) H(22) -32.739(19) 1_555 1_555 1_555 1_555 yes
N(2) H(21) H(24) H(23) 33.085(19) 1_555 1_555 1_555 1_555 yes
H(23) H(21) H(22) N(2) 31.84(2) 1_555 1_555 1_555 1_555 yes
H(22) H(21) H(23) N(2) -37.41(2) 1_555 1_555 1_555 1_555 yes
H(23) H(21) H(22) H(24) 66.588540331844 1_555 1_555 1_555 1_555 yes
H(22) H(21) H(23) H(24) -78.918442445019 1_555 1_555 1_555 1_555 yes
H(24) H(21) H(22) N(2) -34.75(2) 1_555 1_555 1_555 1_555 yes
H(22) H(21) H(24) N(2) 32.739(19) 1_555 1_555 1_555 1_555 yes
H(24) H(21) H(22) H(23) -66.588540331844 1_555 1_555 1_555 1_555 yes
H(22) H(21) H(24) H(23) 65.823789737403 1_555 1_555 1_555 1_555 yes
H(24) H(21) H(23) N(2) 41.50(2) 1_555 1_555 1_555 1_555 yes
H(23) H(21) H(24) N(2) -33.085(19) 1_555 1_555 1_555 1_555 yes
H(24) H(21) H(23) H(22) 78.918442445019 1_555 1_555 1_555 1_555 yes
H(23) H(21) H(24) H(22) -65.823789737403 1_555 1_555 1_555 1_555 yes
N(2) H(22) H(23) H(21) -31.32(2) 1_555 1_555 1_555 1_555 yes
N(2) H(22) H(23) H(24) 33.31(2) 1_555 1_555 1_555 1_555 yes
N(2) H(22) H(24) H(21) 40.18(2) 1_555 1_555 1_555 1_555 yes
N(2) H(22) H(24) H(23) -39.11(2) 1_555 1_555 1_555 1_555 yes
H(21) H(22) H(23) N(2) 31.32(2) 1_555 1_555 1_555 1_555 yes
H(21) H(22) H(23) H(24) 64.63544789928 1_555 1_555 1_555 1_555 yes
H(21) H(22) H(24) N(2) -40.18(2) 1_555 1_555 1_555 1_555 yes
H(21) H(22) H(24) H(23) -79.29567075262 1_555 1_555 1_555 1_555 yes
H(24) H(22) H(23) N(2) -33.31(2) 1_555 1_555 1_555 1_555 yes
H(23) H(22) H(24) N(2) 39.11(2) 1_555 1_555 1_555 1_555 yes
H(24) H(22) H(23) H(21) -64.63544789928 1_555 1_555 1_555 1_555 yes
H(23) H(22) H(24) H(21) 79.29567075262 1_555 1_555 1_555 1_555 yes
N(2) H(23) H(24) H(21) -34.24(2) 1_555 1_555 1_555 1_555 yes
N(2) H(23) H(24) H(22) 33.02(2) 1_555 1_555 1_555 1_555 yes
H(21) H(23) H(24) N(2) 34.24(2) 1_555 1_555 1_555 1_555 yes
H(21) H(23) H(24) H(22) 67.257561090248 1_555 1_555 1_555 1_555 yes
H(22) H(23) H(24) N(2) -33.02(2) 1_555 1_555 1_555 1_555 yes
H(22) H(23) H(24) H(21) -67.257561090248 1_555 1_555 1_555 1_555 yes
N(3) H(31) H(32) H(33) 34.66(2) 1_555 1_555 1_555 1_555 yes
N(3) H(31) H(32) H(34) -40.16(2) 1_555 1_555 1_555 1_555 yes
N(3) H(31) H(33) H(32) -34.47(2) 1_555 1_555 1_555 1_555 yes
N(3) H(31) H(33) H(34) 36.00(2) 1_555 1_555 1_555 1_555 yes
N(3) H(31) H(34) O(3B) 167.04(2) 1_555 1_555 1_555 1_555 yes
N(3) H(31) H(34) H(32) 35.895(19) 1_555 1_555 1_555 1_555 yes
N(3) H(31) H(34) H(33) -32.475(19) 1_555 1_555 1_555 1_555 yes
H(33) H(31) H(32) N(3) -34.66(2) 1_555 1_555 1_555 1_555 yes
H(32) H(31) H(33) N(3) 34.47(2) 1_555 1_555 1_555 1_555 yes
H(33) H(31) H(32) H(34) -74.818081778717 1_555 1_555 1_555 1_555 yes
H(32) H(31) H(33) H(34) 70.466978280372 1_555 1_555 1_555 1_555 yes
H(32) H(31) H(34) O(3B) 131.145(11) 1_555 1_555 1_555 1_555 yes
H(34) H(31) H(32) N(3) 40.16(2) 1_555 1_555 1_555 1_555 yes
H(32) H(31) H(34) N(3) -35.895(19) 1_555 1_555 1_555 1_555 yes
H(34) H(31) H(32) H(33) 74.818081778717 1_555 1_555 1_555 1_555 yes
H(32) H(31) H(34) H(33) -68.369588352523 1_555 1_555 1_555 1_555 yes
H(33) H(31) H(34) O(3B) -160.485(11) 1_555 1_555 1_555 1_555 yes
H(34) H(31) H(33) N(3) -36.00(2) 1_555 1_555 1_555 1_555 yes
H(33) H(31) H(34) N(3) 32.475(19) 1_555 1_555 1_555 1_555 yes
H(34) H(31) H(33) H(32) -70.466978280372 1_555 1_555 1_555 1_555 yes
H(33) H(31) H(34) H(32) 68.369588352523 1_555 1_555 1_555 1_555 yes
N(3) H(32) H(33) H(31) 34.44(2) 1_555 1_555 1_555 1_555 yes
N(3) H(32) H(33) H(34) -31.24(2) 1_555 1_555 1_555 1_555 yes
N(3) H(32) H(34) O(3B) 178.07(2) 1_555 1_555 1_555 1_555 yes
N(3) H(32) H(34) H(31) -39.56(2) 1_555 1_555 1_555 1_555 yes
N(3) H(32) H(34) H(33) 31.00(2) 1_555 1_555 1_555 1_555 yes
H(31) H(32) H(33) N(3) -34.44(2) 1_555 1_555 1_555 1_555 yes
H(31) H(32) H(33) H(34) -65.681793313582 1_555 1_555 1_555 1_555 yes
H(31) H(32) H(34) O(3B) -142.364(9) 1_555 1_555 1_555 1_555 yes
H(31) H(32) H(34) N(3) 39.56(2) 1_555 1_555 1_555 1_555 yes
H(31) H(32) H(34) H(33) 70.562706245161 1_555 1_555 1_555 1_555 yes
H(33) H(32) H(34) O(3B) 147.073(9) 1_555 1_555 1_555 1_555 yes
H(34) H(32) H(33) N(3) 31.24(2) 1_555 1_555 1_555 1_555 yes
H(33) H(32) H(34) N(3) -31.00(2) 1_555 1_555 1_555 1_555 yes
H(34) H(32) H(33) H(31) 65.681793313582 1_555 1_555 1_555 1_555 yes
H(33) H(32) H(34) H(31) -70.562706245161 1_555 1_555 1_555 1_555 yes
O(5B) H(33) N(3) H(31) -174.16(7) 3_656 1_555 1_555 1_555 yes
O(5B) H(33) N(3) H(32) 64.46(5) 3_656 1_555 1_555 1_555 yes
O(5B) H(33) N(3) H(34) -59.51(5) 3_656 1_555 1_555 1_555 yes
O(5B) H(33) H(31) N(3) 175.26(3) 3_656 1_555 1_555 1_555 yes
O(5B) H(33) H(31) H(32) -150.27(2) 3_656 1_555 1_555 1_555 yes
O(5B) H(33) H(31) H(34) 139.26(2) 3_656 1_555 1_555 1_555 yes
O(5B) H(33) H(32) N(3) -159.35(2) 3_656 1_555 1_555 1_555 yes
O(5B) H(33) H(32) H(31) 166.210(11) 3_656 1_555 1_555 1_555 yes
O(5B) H(33) H(32) H(34) -128.108(11) 3_656 1_555 1_555 1_555 yes
O(5B) H(33) H(34) O(3B) -3.742(16) 3_656 1_555 1_555 1_555 yes
O(5B) H(33) H(34) N(3) 159.66(2) 3_656 1_555 1_555 1_555 yes
O(5B) H(33) H(34) H(31) -161.113(11) 3_656 1_555 1_555 1_555 yes
O(5B) H(33) H(34) H(32) 125.717(11) 3_656 1_555 1_555 1_555 yes
N(3) H(33) H(34) O(3B) -163.40(3) 1_555 1_555 1_555 1_555 yes
N(3) H(33) H(34) H(31) 39.22(2) 1_555 1_555 1_555 1_555 yes
N(3) H(33) H(34) H(32) -33.95(2) 1_555 1_555 1_555 1_555 yes
H(31) H(33) H(34) O(3B) 157.371(12) 1_555 1_555 1_555 1_555 yes
H(31) H(33) H(34) N(3) -39.22(2) 1_555 1_555 1_555 1_555 yes
H(31) H(33) H(34) H(32) -73.169793819073 1_555 1_555 1_555 1_555 yes
H(32) H(33) H(34) O(3B) -129.459(12) 1_555 1_555 1_555 1_555 yes
H(32) H(33) H(34) N(3) 33.95(2) 1_555 1_555 1_555 1_555 yes
H(32) H(33) H(34) H(31) 73.169793819073 1_555 1_555 1_555 1_555 yes
N(4) H(41) H(42) H(43) -36.59(2) 1_555 1_555 1_555 1_555 yes
N(4) H(41) H(42) H(44) 36.21(2) 1_555 1_555 1_555 1_555 yes
N(4) H(41) H(43) H(42) 37.31(2) 1_555 1_555 1_555 1_555 yes
N(4) H(41) H(43) H(44) -36.14(2) 1_555 1_555 1_555 1_555 yes
N(4) H(41) H(44) H(42) -33.86(2) 1_555 1_555 1_555 1_555 yes
N(4) H(41) H(44) H(43) 33.16(2) 1_555 1_555 1_555 1_555 yes
H(43) H(41) H(42) N(4) 36.59(2) 1_555 1_555 1_555 1_555 yes
H(42) H(41) H(43) N(4) -37.31(2) 1_555 1_555 1_555 1_555 yes
H(43) H(41) H(42) H(44) 72.799422586394 1_555 1_555 1_555 1_555 yes
H(42) H(41) H(43) H(44) -73.444346866026 1_555 1_555 1_555 1_555 yes
H(44) H(41) H(42) N(4) -36.21(2) 1_555 1_555 1_555 1_555 yes
H(42) H(41) H(44) N(4) 33.86(2) 1_555 1_555 1_555 1_555 yes
H(44) H(41) H(42) H(43) -72.799422586394 1_555 1_555 1_555 1_555 yes
H(42) H(41) H(44) H(43) 67.015831329208 1_555 1_555 1_555 1_555 yes
H(44) H(41) H(43) N(4) 36.14(2) 1_555 1_555 1_555 1_555 yes
H(43) H(41) H(44) N(4) -33.16(2) 1_555 1_555 1_555 1_555 yes
H(44) H(41) H(43) H(42) 73.444346866026 1_555 1_555 1_555 1_555 yes
H(43) H(41) H(44) H(42) -67.015831329208 1_555 1_555 1_555 1_555 yes
N(4) H(42) H(43) H(41) -35.44(2) 1_555 1_555 1_555 1_555 yes
N(4) H(42) H(43) H(44) 30.59(2) 1_555 1_555 1_555 1_555 yes
N(4) H(42) H(44) H(41) 38.74(2) 1_555 1_555 1_555 1_555 yes
N(4) H(42) H(44) H(43) -33.65(2) 1_555 1_555 1_555 1_555 yes
H(41) H(42) H(43) N(4) 35.44(2) 1_555 1_555 1_555 1_555 yes
H(41) H(42) H(43) H(44) 66.029365084078 1_555 1_555 1_555 1_555 yes
H(41) H(42) H(44) N(4) -38.74(2) 1_555 1_555 1_555 1_555 yes
H(41) H(42) H(44) H(43) -72.388496316599 1_555 1_555 1_555 1_555 yes
H(44) H(42) H(43) N(4) -30.59(2) 1_555 1_555 1_555 1_555 yes
H(43) H(42) H(44) N(4) 33.65(2) 1_555 1_555 1_555 1_555 yes
H(44) H(42) H(43) H(41) -66.029365084078 1_555 1_555 1_555 1_555 yes
H(43) H(42) H(44) H(41) 72.388496316599 1_555 1_555 1_555 1_555 yes
O(5A) H(43) N(4) H(41) -160.77(7) 3_676 1_555 1_555 1_555 yes
O(5A) H(43) N(4) H(42) -42.52(4) 3_676 1_555 1_555 1_555 yes
O(5A) H(43) N(4) H(44) 83.11(5) 3_676 1_555 1_555 1_555 yes
O(5A) H(43) H(41) N(4) 164.45(3) 3_676 1_555 1_555 1_555 yes
O(5A) H(43) H(41) H(42) 127.14(3) 3_676 1_555 1_555 1_555 yes
O(5A) H(43) H(41) H(44) -159.41(3) 3_676 1_555 1_555 1_555 yes
O(5A) H(43) H(42) N(4) 165.63(2) 3_676 1_555 1_555 1_555 yes
O(5A) H(43) H(42) H(41) -158.928(11) 3_676 1_555 1_555 1_555 yes
O(5A) H(43) H(42) H(44) 135.043(11) 3_676 1_555 1_555 1_555 yes
O(5A) H(43) H(44) N(4) -153.43(3) 3_676 1_555 1_555 1_555 yes
O(5A) H(43) H(44) H(41) 168.775(14) 3_676 1_555 1_555 1_555 yes
O(5A) H(43) H(44) H(42) -119.865(14) 3_676 1_555 1_555 1_555 yes
N(4) H(43) H(44) H(41) -37.80(2) 1_555 1_555 1_555 1_555 yes
N(4) H(43) H(44) H(42) 33.56(2) 1_555 1_555 1_555 1_555 yes
H(41) H(43) H(44) N(4) 37.80(2) 1_555 1_555 1_555 1_555 yes
H(41) H(43) H(44) H(42) 71.360349945378 1_555 1_555 1_555 1_555 yes
H(42) H(43) H(44) N(4) -33.56(2) 1_555 1_555 1_555 1_555 yes
H(42) H(43) H(44) H(41) -71.360349945378 1_555 1_555 1_555 1_555 yes
O(4A) H(44) N(4) H(41) 24.1(2) 1_655 1_555 1_555 1_555 yes
O(4A) H(44) N(4) H(42) -94.2(3) 1_655 1_555 1_555 1_555 yes
O(4A) H(44) N(4) H(43) 143.9(3) 1_655 1_555 1_555 1_555 yes
O(4A) H(44) H(41) N(4) -178.10(2) 1_655 1_555 1_555 1_555 yes
O(4A) H(44) H(41) H(42) -144.240(9) 1_655 1_555 1_555 1_555 yes
O(4A) H(44) H(41) H(43) 148.744(9) 1_655 1_555 1_555 1_555 yes
O(4A) H(44) H(42) N(4) 174.45(2) 1_655 1_555 1_555 1_555 yes
O(4A) H(44) H(42) H(41) 135.707(11) 1_655 1_555 1_555 1_555 yes
O(4A) H(44) H(42) H(43) -151.905(11) 1_655 1_555 1_555 1_555 yes
O(4A) H(44) H(43) N(4) -176.52(3) 1_655 1_555 1_555 1_555 yes
O(4A) H(44) H(43) H(41) -138.715(12) 1_655 1_555 1_555 1_555 yes
O(4A) H(44) H(43) H(42) 149.924(12) 1_655 1_555 1_555 1_555 yes
